data_7058843
loop_
_publ_author_name
'Manna, Chandan Kumar'
'Gharami, Saswati'
'Aich, Krishnendu'
'Patra, Lakshman'
'Mondal, Tapan K.'

_publ_section_title
;
 Simple fabrication of a carbaldehyde based fluorescent
 &#x201C;turn-on&#x201D; probe for the selective and sole detection of
 Pd2+: application as test strips
;
_journal_issue 43
_journal_name_full 'New Journal of Chemistry'
_journal_page_first 16915
_journal_paper_doi 10.1039/C9NJ04313F
_journal_volume 43
_journal_year 2019
_chemical_formula_sum 'C21 H22 N2 O3'
_chemical_formula_weight 350.40
_space_group_crystal_system triclinic
_space_group_IT_number 2
_space_group_name_Hall '-P 1'
_space_group_name_H-M_alt 'P -1'
_symmetry_space_group_name_Hall '-P 1'
_symmetry_space_group_name_H-M 'P -1'
_atom_sites_solution_hydrogens mixed
_audit_creation_method SHELXL-2016/6
_audit_update_record
;
2019-07-09 deposited with the CCDC.    2019-09-27 downloaded from the CCDC.
;
_cell_angle_alpha 95.313(3)
_cell_angle_beta 102.442(2)
_cell_angle_gamma 105.848(3)
_cell_formula_units_Z 2
_cell_length_a 6.8046(5)
_cell_length_b 9.5931(8)
_cell_length_c 14.6934(12)
_cell_measurement_reflns_used 8425
_cell_measurement_temperature 293(2)
_cell_measurement_theta_max 22.00
_cell_measurement_theta_min 2.25
_cell_volume 889.23(12)
_computing_structure_refinement 'SHELXL-2016/6 (Sheldrick, 2016)'
_computing_structure_solution 'SHELXT 2014/5 (Sheldrick, 2014)'
_diffrn_ambient_temperature 293(2)
_diffrn_measured_fraction_theta_full 0.984
_diffrn_measured_fraction_theta_max 0.986
_diffrn_measurement_device_type 'Bruker D8 - QUEST'
_diffrn_measurement_method 'omega/phi scan'
_diffrn_radiation_type MoK\a
_diffrn_radiation_wavelength 0.71073
_diffrn_reflns_av_R_equivalents 0.0369
_diffrn_reflns_av_unetI/netI 0.0204
_diffrn_reflns_Laue_measured_fraction_full 0.984
_diffrn_reflns_Laue_measured_fraction_max 0.986
_diffrn_reflns_limit_h_max 8
_diffrn_reflns_limit_h_min -8
_diffrn_reflns_limit_k_max 12
_diffrn_reflns_limit_k_min -12
_diffrn_reflns_limit_l_max 18
_diffrn_reflns_limit_l_min -18
_diffrn_reflns_number 30086
_diffrn_reflns_point_group_measured_fraction_full 0.984
_diffrn_reflns_point_group_measured_fraction_max 0.986
_diffrn_reflns_theta_full 25.242
_diffrn_reflns_theta_max 27.052
_diffrn_reflns_theta_min 2.236
_diffrn_source 'fine-focuse sealed tube'
_exptl_absorpt_coefficient_mu 0.088
_exptl_absorpt_correction_T_max 0.998
_exptl_absorpt_correction_T_min 0.994
_exptl_absorpt_correction_type multi-scan
_exptl_absorpt_process_details Sadabs
_exptl_crystal_colour yellow
_exptl_crystal_density_diffrn 1.309
_exptl_crystal_description block
_exptl_crystal_F_000 372
_exptl_crystal_size_max 0.12
_exptl_crystal_size_mid 0.09
_exptl_crystal_size_min 0.07
_refine_diff_density_max 0.458
_refine_diff_density_min -0.145
_refine_diff_density_rms 0.033
_refine_ls_extinction_method none
_refine_ls_goodness_of_fit_ref 1.042
_refine_ls_hydrogen_treatment mixed
_refine_ls_matrix_type full
_refine_ls_number_parameters 239
_refine_ls_number_reflns 3853
_refine_ls_number_restraints 0
_refine_ls_restrained_S_all 1.042
_refine_ls_R_factor_all 0.0720
_refine_ls_R_factor_gt 0.0495
_refine_ls_shift/su_max 0.000
_refine_ls_shift/su_mean 0.000
_refine_ls_structure_factor_coef Fsqd
_refine_ls_weighting_details 'w=1/[\s^2^(Fo^2^)+(0.0721P)^2^+0.2205P] where P=(Fo^2^+2Fc^2^)/3'
_refine_ls_weighting_scheme calc
_refine_ls_wR_factor_gt 0.1363
_refine_ls_wR_factor_ref 0.1586
_reflns_Friedel_coverage 0.000
_reflns_number_gt 2751
_reflns_number_total 3853
_reflns_threshold_expression 'I > 2\s(I)'
_cod_data_source_file c9nj04313f2.cif
_cod_data_source_block shelx
_cod_depositor_comments 'Adding full bibliography for 7058843.cif.'
_cod_database_code 7058843
_shelx_shelxl_version_number 2016/6
_shelx_space_group_comment
;
The symmetry employed for this shelxl refinement is uniquely defined
by the following loop, which should always be used as a source of
symmetry information in preference to the above space-group names.
They are only intended as comments.
;

loop_
_space_group_symop_operation_xyz
'x, y, z'
'-x, -y, -z'

loop_
_atom_site_label
_atom_site_type_symbol
_atom_site_fract_x
_atom_site_fract_y
_atom_site_fract_z
_atom_site_U_iso_or_equiv
_atom_site_adp_type
_atom_site_occupancy
_atom_site_site_symmetry_order
_atom_site_calc_flag
_atom_site_refinement_flags_posn
_atom_site_refinement_flags_adp
O1 O 0.2537(2) 0.98902(19) 0.68208(12) 0.0803(5) Uani 1 1 d . .
O2 O 0.99732(18) 0.80656(15) 0.49785(9) 0.0643(4) Uani 1 1 d . .
O3 O 0.74870(17) 0.62635(13) 0.39934(8) 0.0522(3) Uani 1 1 d . .
N1 N 0.5680(2) 0.94951(15) 0.61259(9) 0.0485(3) Uani 1 1 d . .
N2 N 0.2552(2) 0.20769(16) 0.19158(10) 0.0562(4) Uani 1 1 d . .
C1 C 0.4509(3) 1.0821(2) 0.72145(13) 0.0554(4) Uani 1 1 d . .
C2 C 0.4819(3) 1.1894(2) 0.79656(15) 0.0715(6) Uani 1 1 d . .
H2 H 0.368712 1.196103 0.820796 0.086 Uiso 1 1 calc R U
C3 C 0.6787(4) 1.2866(2) 0.83589(14) 0.0680(5) Uani 1 1 d . .
H3 H 0.697292 1.358250 0.886791 0.082 Uiso 1 1 calc R U
C4 C 0.8509(3) 1.2799(2) 0.80112(13) 0.0584(5) Uani 1 1 d . .
C5 C 1.0649(4) 1.3903(2) 0.84283(17) 0.0796(6) Uani 1 1 d . .
H5A H 1.164341 1.369264 0.810407 0.119 Uiso 1 1 calc R U
H5B H 1.056358 1.487249 0.836060 0.119 Uiso 1 1 calc R U
H5C H 1.110299 1.384857 0.908593 0.119 Uiso 1 1 calc R U
C6 C 0.8190(3) 1.16977(19) 0.72605(12) 0.0532(4) Uani 1 1 d . .
H6 H 0.932570 1.163631 0.701942 0.064 Uiso 1 1 calc R U
C7 C 0.6213(3) 1.06854(18) 0.68618(11) 0.0464(4) Uani 1 1 d . .
C8 C 0.7057(3) 0.91314(18) 0.57827(11) 0.0460(4) Uani 1 1 d . .
H8 H 0.846912 0.968615 0.599913 0.055 Uiso 1 1 calc R U
C9 C 0.6446(2) 0.78503(17) 0.50512(11) 0.0437(4) Uani 1 1 d . .
C10 C 0.8103(3) 0.74619(18) 0.47083(11) 0.0481(4) Uani 1 1 d . .
C11 C 0.5423(2) 0.53981(17) 0.36555(11) 0.0435(4) Uani 1 1 d . .
C12 C 0.3838(2) 0.57326(17) 0.40199(10) 0.0429(4) Uani 1 1 d . .
C13 C 0.4409(2) 0.69908(18) 0.47120(11) 0.0444(4) Uani 1 1 d . .
H13 H 0.336109 0.724100 0.494378 0.053 Uiso 1 1 calc R U
C14 C 0.1799(3) 0.47610(19) 0.36578(12) 0.0503(4) Uani 1 1 d . .
H14 H 0.070145 0.493511 0.388647 0.060 Uiso 1 1 calc R U
C15 C 0.1364(3) 0.35693(19) 0.29823(12) 0.0525(4) Uani 1 1 d . .
H15 H -0.001037 0.294542 0.276831 0.063 Uiso 1 1 calc R U
C16 C 0.2979(3) 0.32664(18) 0.26008(11) 0.0468(4) Uani 1 1 d . .
C17 C 0.5036(3) 0.42250(18) 0.29613(11) 0.0488(4) Uani 1 1 d . .
H17 H 0.613761 0.406508 0.272948 0.059 Uiso 1 1 calc R U
C18 C 0.0451(3) 0.1027(2) 0.15761(15) 0.0671(5) Uani 1 1 d . .
H18A H -0.020096 0.091053 0.210128 0.080 Uiso 1 1 calc R U
H18B H 0.058621 0.008215 0.135316 0.080 Uiso 1 1 calc R U
C19 C -0.0973(4) 0.1451(3) 0.08005(18) 0.0897(8) Uani 1 1 d . .
H19A H -0.232186 0.071004 0.061483 0.134 Uiso 1 1 calc R U
H19B H -0.115126 0.237267 0.101857 0.134 Uiso 1 1 calc R U
H19C H -0.036306 0.154320 0.026947 0.134 Uiso 1 1 calc R U
C20 C 0.4124(3) 0.1906(2) 0.14220(13) 0.0631(5) Uani 1 1 d . .
H20A H 0.373765 0.088953 0.112596 0.076 Uiso 1 1 calc R U
H20B H 0.547420 0.212597 0.187831 0.076 Uiso 1 1 calc R U
C21 C 0.4364(4) 0.2874(3) 0.06794(17) 0.0914(8) Uani 1 1 d . .
H21A H 0.542161 0.270980 0.038029 0.137 Uiso 1 1 calc R U
H21B H 0.304288 0.264727 0.021553 0.137 Uiso 1 1 calc R U
H21C H 0.478069 0.388460 0.096843 0.137 Uiso 1 1 calc R U
H1 H 0.257(5) 0.933(4) 0.635(3) 0.125(11) Uiso 1 1 d . .

loop_
_atom_site_aniso_label
_atom_site_aniso_U_11
_atom_site_aniso_U_22
_atom_site_aniso_U_33
_atom_site_aniso_U_23
_atom_site_aniso_U_13
_atom_site_aniso_U_12
O1 0.0554(8) 0.0965(11) 0.0785(10) -0.0224(9) 0.0279(7) 0.0094(7)
O2 0.0440(7) 0.0713(8) 0.0701(8) -0.0113(6) 0.0209(6) 0.0074(6)
O3 0.0417(6) 0.0593(7) 0.0538(7) -0.0060(5) 0.0179(5) 0.0127(5)
N1 0.0510(8) 0.0489(8) 0.0465(7) 0.0008(6) 0.0149(6) 0.0167(6)
N2 0.0599(9) 0.0554(9) 0.0501(8) -0.0043(7) 0.0135(7) 0.0163(7)
C1 0.0556(10) 0.0598(10) 0.0515(9) -0.0002(8) 0.0180(8) 0.0179(8)
C2 0.0723(13) 0.0824(14) 0.0643(12) -0.0078(11) 0.0269(10) 0.0295(11)
C3 0.0875(14) 0.0617(12) 0.0536(10) -0.0082(9) 0.0144(10) 0.0288(11)
C4 0.0685(11) 0.0487(10) 0.0536(10) 0.0043(8) 0.0057(8) 0.0192(8)
C5 0.0792(14) 0.0608(12) 0.0830(15) -0.0046(11) -0.0016(11) 0.0177(11)
C6 0.0543(10) 0.0512(9) 0.0550(10) 0.0057(8) 0.0138(8) 0.0185(8)
C7 0.0531(9) 0.0449(8) 0.0439(8) 0.0053(7) 0.0140(7) 0.0182(7)
C8 0.0452(8) 0.0479(9) 0.0447(8) 0.0039(7) 0.0139(7) 0.0126(7)
C9 0.0467(8) 0.0463(8) 0.0409(8) 0.0047(6) 0.0151(6) 0.0162(7)
C10 0.0466(9) 0.0515(9) 0.0468(9) 0.0012(7) 0.0166(7) 0.0141(7)
C11 0.0428(8) 0.0484(9) 0.0409(8) 0.0056(7) 0.0124(6) 0.0151(7)
C12 0.0442(8) 0.0457(8) 0.0416(8) 0.0042(7) 0.0124(6) 0.0178(7)
C13 0.0437(8) 0.0505(9) 0.0437(8) 0.0043(7) 0.0150(6) 0.0197(7)
C14 0.0424(8) 0.0589(10) 0.0515(9) 0.0027(8) 0.0147(7) 0.0181(7)
C15 0.0460(9) 0.0546(10) 0.0522(9) 0.0000(8) 0.0110(7) 0.0115(7)
C16 0.0535(9) 0.0484(9) 0.0402(8) 0.0034(7) 0.0120(7) 0.0190(7)
C17 0.0497(9) 0.0542(9) 0.0457(9) 0.0018(7) 0.0172(7) 0.0187(7)
C18 0.0712(12) 0.0548(11) 0.0668(12) -0.0101(9) 0.0187(10) 0.0108(9)
C19 0.0713(14) 0.1002(18) 0.0845(16) -0.0145(13) 0.0018(12) 0.0282(13)
C20 0.0672(12) 0.0685(12) 0.0535(10) -0.0112(9) 0.0133(8) 0.0287(10)
C21 0.0823(16) 0.133(2) 0.0684(14) 0.0191(14) 0.0309(12) 0.0382(15)

loop_
_atom_type_symbol
_atom_type_description
_atom_type_scat_dispersion_real
_atom_type_scat_dispersion_imag
_atom_type_scat_source
C C 0.0033 0.0016 'International Tables Vol C Tables 4.2.6.8 and 6.1.1.4'
H H 0.0000 0.0000 'International Tables Vol C Tables 4.2.6.8 and 6.1.1.4'
N N 0.0061 0.0033 'International Tables Vol C Tables 4.2.6.8 and 6.1.1.4'
O O 0.0106 0.0060 'International Tables Vol C Tables 4.2.6.8 and 6.1.1.4'

loop_
_geom_angle_atom_site_label_1
_geom_angle_atom_site_label_2
_geom_angle_atom_site_label_3
_geom_angle
C1 O1 H1 109(2)
C11 O3 C10 122.72(12)
C8 N1 C7 122.29(15)
C16 N2 C20 120.91(15)
C16 N2 C18 121.85(15)
C20 N2 C18 116.88(14)
O1 C1 C2 119.45(17)
O1 C1 C7 120.32(15)
C2 C1 C7 120.23(17)
C3 C2 C1 120.36(18)
C3 C2 H2 119.8
C1 C2 H2 119.8
C2 C3 C4 121.25(17)
C2 C3 H3 119.4
C4 C3 H3 119.4
C3 C4 C6 118.05(18)
C3 C4 C5 120.77(18)
C6 C4 C5 121.17(19)
C4 C5 H5A 109.5
C4 C5 H5B 109.5
H5A C5 H5B 109.5
C4 C5 H5C 109.5
H5A C5 H5C 109.5
H5B C5 H5C 109.5
C4 C6 C7 121.60(17)
C4 C6 H6 119.2
C7 C6 H6 119.2
C6 C7 C1 118.44(15)
C6 C7 N1 127.64(15)
C1 C7 N1 113.92(15)
N1 C8 C9 120.47(15)
N1 C8 H8 119.8
C9 C8 H8 119.8
C13 C9 C10 119.67(14)
C13 C9 C8 122.41(14)
C10 C9 C8 117.88(14)
O2 C10 O3 115.84(14)
O2 C10 C9 127.07(15)
O3 C10 C9 117.09(14)
C17 C11 O3 116.79(13)
C17 C11 C12 123.19(15)
O3 C11 C12 120.02(14)
C11 C12 C14 115.95(14)
C11 C12 C13 118.30(14)
C14 C12 C13 125.75(14)
C9 C13 C12 122.03(14)
C9 C13 H13 119.0
C12 C13 H13 119.0
C15 C14 C12 122.42(15)
C15 C14 H14 118.8
C12 C14 H14 118.8
C14 C15 C16 120.99(16)
C14 C15 H15 119.5
C16 C15 H15 119.5
N2 C16 C17 121.33(14)
N2 C16 C15 121.37(15)
C17 C16 C15 117.29(14)
C11 C17 C16 120.11(14)
C11 C17 H17 119.9
C16 C17 H17 119.9
N2 C18 C19 114.29(19)
N2 C18 H18A 108.7
C19 C18 H18A 108.7
N2 C18 H18B 108.7
C19 C18 H18B 108.7
H18A C18 H18B 107.6
C18 C19 H19A 109.5
C18 C19 H19B 109.5
H19A C19 H19B 109.5
C18 C19 H19C 109.5
H19A C19 H19C 109.5
H19B C19 H19C 109.5
N2 C20 C21 113.57(17)
N2 C20 H20A 108.9
C21 C20 H20A 108.9
N2 C20 H20B 108.9
C21 C20 H20B 108.9
H20A C20 H20B 107.7
C20 C21 H21A 109.5
C20 C21 H21B 109.5
H21A C21 H21B 109.5
C20 C21 H21C 109.5
H21A C21 H21C 109.5
H21B C21 H21C 109.5

loop_
_geom_bond_atom_site_label_1
_geom_bond_atom_site_label_2
_geom_bond_distance
O1 C1 1.360(2)
O1 H1 0.84(4)
O2 C10 1.2041(19)
O3 C11 1.3766(18)
O3 C10 1.3872(19)
N1 C8 1.266(2)
N1 C7 1.407(2)
N2 C16 1.371(2)
N2 C20 1.451(2)
N2 C18 1.456(2)
C1 C2 1.376(3)
C1 C7 1.399(2)
C2 C3 1.372(3)
C2 H2 0.9300
C3 C4 1.389(3)
C3 H3 0.9300
C4 C6 1.391(2)
C4 C5 1.507(3)
C5 H5A 0.9600
C5 H5B 0.9600
C5 H5C 0.9600
C6 C7 1.392(2)
C6 H6 0.9300
C8 C9 1.457(2)
C8 H8 0.9300
C9 C13 1.361(2)
C9 C10 1.450(2)
C11 C17 1.373(2)
C11 C12 1.399(2)
C12 C14 1.400(2)
C12 C13 1.410(2)
C13 H13 0.9300
C14 C15 1.363(2)
C14 H14 0.9300
C15 C16 1.419(2)
C15 H15 0.9300
C16 C17 1.405(2)
C17 H17 0.9300
C18 C19 1.493(3)
C18 H18A 0.9700
C18 H18B 0.9700
C19 H19A 0.9600
C19 H19B 0.9600
C19 H19C 0.9600
C20 C21 1.504(3)
C20 H20A 0.9700
C20 H20B 0.9700
C21 H21A 0.9600
C21 H21B 0.9600
C21 H21C 0.9600
